data_7701409
loop_
_publ_author_name
'Manar, Krishna Kumar'
'porwal, vishal kumar'
'Kamte, Rohit S.'
'Adhikari, Manu'
'Thakur, Sandeep Kumar'
'Bawari, Deependra'
'Roychoudhury, Angshuman'
'Singh, Sanjay'

_publ_section_title
;
 Reactions of BICAAC with hydroboranes: propensity for Lewis adduct
 formation and carbene insertion into B-H bond
;
_journal_name_full 'Dalton Transactions'
_journal_paper_doi 10.1039/C9DT03382C
_journal_year 2019
_chemical_formula_moiety 'C22 H36 B N'
_chemical_formula_sum 'C22 H36 B N'
_chemical_formula_weight 325.33
_space_group_crystal_system orthorhombic
_space_group_IT_number 61
_space_group_name_Hall '-P 2ac 2ab'
_space_group_name_H-M_alt 'P b c a'
_symmetry_space_group_name_Hall '-P 2ac 2ab'
_symmetry_space_group_name_H-M 'P b c a'
_atom_sites_solution_hydrogens mixed
_atom_sites_solution_primary dual
_audit_creation_date 2019-06-19
_audit_creation_method
;
Olex2 1.2
(compiled 2018.05.29 svn.r3508 for OlexSys, GUI svn.r5506)
;
_audit_update_record
;
2019-06-20 deposited with the CCDC.    2019-10-23 downloaded from the CCDC.
;
_cell_angle_alpha 90
_cell_angle_beta 90
_cell_angle_gamma 90
_cell_formula_units_Z 8
_cell_length_a 15.094(3)
_cell_length_b 15.236(3)
_cell_length_c 17.615(4)
_cell_measurement_reflns_used 2084
_cell_measurement_temperature 100.0(2)
_cell_measurement_theta_max 21.295
_cell_measurement_theta_min 2.312
_cell_volume 4051.0(15)
_computing_cell_refinement 'SAINT v8.34A (Bruker, 2013)'
_computing_data_reduction 'SAINT v8.34A (Bruker, 2013)'
_computing_molecular_graphics 'Olex2 (Dolomanov et al., 2009)'
_computing_publication_material 'Olex2 (Dolomanov et al., 2009)'
_computing_structure_refinement 'ShelXL (Sheldrick, 2015)'
_computing_structure_solution 'ShelXT (Sheldrick, 2015)'
_diffrn_ambient_temperature 100.0(2)
_diffrn_measured_fraction_theta_full 1.000
_diffrn_measured_fraction_theta_max 1.000
_diffrn_measurement_device_type 'Bruker APEX-II CCD'
_diffrn_measurement_method '\f and \w scans'
_diffrn_radiation_type MoK\a
_diffrn_radiation_wavelength 0.71073
_diffrn_reflns_av_R_equivalents 0.0541
_diffrn_reflns_av_unetI/netI 0.0509
_diffrn_reflns_Laue_measured_fraction_full 1.000
_diffrn_reflns_Laue_measured_fraction_max 1.000
_diffrn_reflns_limit_h_max 17
_diffrn_reflns_limit_h_min -13
_diffrn_reflns_limit_k_max 18
_diffrn_reflns_limit_k_min -13
_diffrn_reflns_limit_l_max 20
_diffrn_reflns_limit_l_min -20
_diffrn_reflns_number 15760
_diffrn_reflns_point_group_measured_fraction_full 1.000
_diffrn_reflns_point_group_measured_fraction_max 1.000
_diffrn_reflns_theta_full 25.000
_diffrn_reflns_theta_max 25.027
_diffrn_reflns_theta_min 2.224
_diffrn_standards_number 0
_exptl_absorpt_coefficient_mu 0.060
_exptl_absorpt_correction_T_max 0.7456
_exptl_absorpt_correction_T_min 0.7063
_exptl_absorpt_correction_type multi-scan
_exptl_absorpt_process_details
'SADABS-2014/5 (Bruker,2014/5) was used for absorption correction. wR2(int) was 0.0560 before and 0.0518 after correction. The Ratio of minimum to maximum transmission is 0.9473. The \l/2 correction factor is 0.00150.'
_exptl_crystal_colour 'clear light colourless'
_exptl_crystal_colour_lustre clear
_exptl_crystal_colour_modifier light
_exptl_crystal_colour_primary colourless
_exptl_crystal_density_diffrn 1.067
_exptl_crystal_description block
_exptl_crystal_F_000 1440
_exptl_crystal_size_max 0.5
_exptl_crystal_size_mid 0.5
_exptl_crystal_size_min 0.5
_refine_diff_density_max 0.231
_refine_diff_density_min -0.242
_refine_diff_density_rms 0.046
_refine_ls_extinction_method none
_refine_ls_goodness_of_fit_ref 1.044
_refine_ls_hydrogen_treatment mixed
_refine_ls_matrix_type full
_refine_ls_number_parameters 236
_refine_ls_number_reflns 3579
_refine_ls_number_restraints 0
_refine_ls_restrained_S_all 1.044
_refine_ls_R_factor_all 0.0839
_refine_ls_R_factor_gt 0.0502
_refine_ls_shift/su_max 0.001
_refine_ls_shift/su_mean 0.000
_refine_ls_structure_factor_coef Fsqd
_refine_ls_weighting_details 'w=1/[\s^2^(Fo^2^)+(0.0603P)^2^+0.8541P] where P=(Fo^2^+2Fc^2^)/3'
_refine_ls_weighting_scheme calc
_refine_ls_wR_factor_gt 0.1151
_refine_ls_wR_factor_ref 0.1320
_reflns_Friedel_coverage 0.000
_reflns_number_gt 2439
_reflns_number_total 3579
_reflns_threshold_expression 'I > 2\s(I)'
_cod_data_source_file c9dt03382c2.cif
_cod_data_source_block Compound1_100k_0m
_cod_original_cell_volume 4050.8(14)
_cod_database_code 7701409
_shelx_shelxl_version_number 2014/7
_shelx_space_group_comment
;
The symmetry employed for this shelxl refinement is uniquely defined
by the following loop, which should always be used as a source of
symmetry information in preference to the above space-group names.
They are only intended as comments.
;
_olex2_refinement_description
;
1. Fixed Uiso
 At 1.2 times of:
  All C(H) groups, All C(H,H) groups
 At 1.5 times of:
  All C(H,H,H) groups
2.a Ternary CH refined with riding coordinates:
 C7(H7), C17(H17), C20(H20)
2.b Secondary CH2 refined with riding coordinates:
 C3(H3A,H3B), C4(H4A,H4B), C6(H6A,H6B)
2.c Aromatic/amide H refined with riding coordinates:
 C13(H13), C14(H14), C15(H15)
2.d Idealised Me refined as rotating group:
 C8(H8A,H8B,H8C), C9(H9A,H9B,H9C), C10(H10A,H10B,H10C), C18(H18A,H18B,H18C),
 C19(H19A,H19B,H19C), C21(H21A,H21B,H21C), C22(H22A,H22B,H22C)
;
_olex2_submission_special_instructions 'No special instructions were received'

loop_
_space_group_symop_operation_xyz
'x, y, z'
'-x+1/2, -y, z+1/2'
'-x, y+1/2, -z+1/2'
'x+1/2, -y+1/2, -z'
'-x, -y, -z'
'x-1/2, y, -z-1/2'
'x, -y-1/2, z-1/2'
'-x-1/2, y-1/2, z'

loop_
_atom_site_label
_atom_site_type_symbol
_atom_site_fract_x
_atom_site_fract_y
_atom_site_fract_z
_atom_site_U_iso_or_equiv
_atom_site_adp_type
_atom_site_occupancy
_atom_site_site_symmetry_order
_atom_site_calc_flag
_atom_site_refinement_flags_posn
N001 N 0.70952(10) 0.56321(10) 0.67096(8) 0.0146(4) Uani 1 1 d .
C1 C 0.71628(12) 0.58096(12) 0.74381(10) 0.0169(4) Uani 1 1 d .
C2 C 0.69919(13) 0.50063(13) 0.79272(11) 0.0212(5) Uani 1 1 d .
C3 C 0.60528(14) 0.46778(14) 0.76993(11) 0.0270(5) Uani 1 1 d .
H3A H 0.5892 0.4175 0.8008 0.032 Uiso 1 1 calc R
H3B H 0.5621 0.5138 0.7788 0.032 Uiso 1 1 calc R
C4 C 0.60476(14) 0.44192(14) 0.68544(11) 0.0246(5) Uani 1 1 d .
H4A H 0.5965 0.3790 0.6807 0.030 Uiso 1 1 calc R
H4B H 0.5559 0.4708 0.6599 0.030 Uiso 1 1 calc R
C5 C 0.69276(13) 0.46880(12) 0.64802(11) 0.0193(5) Uani 1 1 d .
C6 C 0.76683(14) 0.41588(13) 0.68457(11) 0.0232(5) Uani 1 1 d .
H6A H 0.8235 0.4352 0.6646 0.028 Uiso 1 1 calc R
H6B H 0.7596 0.3543 0.6720 0.028 Uiso 1 1 calc R
C7 C 0.76609(14) 0.42715(14) 0.77162(11) 0.0254(5) Uani 1 1 d .
H7 H 0.7435 0.3723 0.7933 0.030 Uiso 1 1 calc R
C8 C 0.85877(14) 0.44089(15) 0.80312(12) 0.0335(6) Uani 1 1 d .
H8A H 0.8814 0.4963 0.7859 0.050 Uiso 1 1 calc GR
H8B H 0.8968 0.3946 0.7857 0.050 Uiso 1 1 calc GR
H8C H 0.8566 0.4404 0.8576 0.050 Uiso 1 1 calc GR
C9 C 0.70073(15) 0.51988(14) 0.87777(11) 0.0276(5) Uani 1 1 d .
H9A H 0.7571 0.5443 0.8914 0.041 Uiso 1 1 calc GR
H9B H 0.6914 0.4664 0.9055 0.041 Uiso 1 1 calc GR
H9C H 0.6547 0.5610 0.8899 0.041 Uiso 1 1 calc GR
C10 C 0.69034(14) 0.45654(13) 0.56279(11) 0.0233(5) Uani 1 1 d .
H10A H 0.6448 0.4930 0.5415 0.035 Uiso 1 1 calc GR
H10B H 0.6781 0.3962 0.5512 0.035 Uiso 1 1 calc GR
H10C H 0.7466 0.4727 0.5416 0.035 Uiso 1 1 calc GR
C11 C 0.71856(12) 0.62930(12) 0.61156(10) 0.0159(4) Uani 1 1 d .
C12 C 0.80304(12) 0.64622(12) 0.58191(10) 0.0178(4) Uani 1 1 d .
C13 C 0.80824(13) 0.69994(13) 0.51795(10) 0.0224(5) Uani 1 1 d .
H13 H 0.8633 0.7110 0.4963 0.027 Uiso 1 1 calc R
C14 C 0.73355(14) 0.73711(14) 0.48607(11) 0.0252(5) Uani 1 1 d .
H14 H 0.7382 0.7711 0.4424 0.030 Uiso 1 1 calc R
C15 C 0.65197(14) 0.72337(13) 0.51946(11) 0.0237(5) Uani 1 1 d .
H15 H 0.6022 0.7504 0.4988 0.028 Uiso 1 1 calc R
C16 C 0.64209(12) 0.66995(13) 0.58337(10) 0.0184(4) Uani 1 1 d .
C17 C 0.55133(12) 0.66167(13) 0.62013(11) 0.0216(5) Uani 1 1 d .
H17 H 0.5569 0.6218 0.6635 0.026 Uiso 1 1 calc R
C18 C 0.48224(13) 0.62274(14) 0.56573(12) 0.0289(5) Uani 1 1 d .
H18A H 0.4772 0.6595 0.5217 0.043 Uiso 1 1 calc GR
H18B H 0.4259 0.6194 0.5909 0.043 Uiso 1 1 calc GR
H18C H 0.5004 0.5649 0.5506 0.043 Uiso 1 1 calc GR
C19 C 0.51977(14) 0.75078(14) 0.65024(12) 0.0302(5) Uani 1 1 d .
H19A H 0.5616 0.7726 0.6867 0.045 Uiso 1 1 calc GR
H19B H 0.4630 0.7440 0.6740 0.045 Uiso 1 1 calc GR
H19C H 0.5150 0.7915 0.6089 0.045 Uiso 1 1 calc GR
C20 C 0.88783(12) 0.61111(13) 0.61717(11) 0.0206(5) Uani 1 1 d .
H20 H 0.8714 0.5746 0.6607 0.025 Uiso 1 1 calc R
C21 C 0.93980(14) 0.55374(15) 0.56170(12) 0.0324(6) Uani 1 1 d .
H21A H 0.9902 0.5289 0.5871 0.049 Uiso 1 1 calc GR
H21B H 0.9595 0.5888 0.5197 0.049 Uiso 1 1 calc GR
H21C H 0.9024 0.5074 0.5434 0.049 Uiso 1 1 calc GR
C22 C 0.94530(14) 0.68674(14) 0.64653(12) 0.0278(5) Uani 1 1 d .
H22A H 0.9614 0.7242 0.6050 0.042 Uiso 1 1 calc GR
H22B H 0.9979 0.6635 0.6696 0.042 Uiso 1 1 calc GR
H22C H 0.9126 0.7199 0.6834 0.042 Uiso 1 1 calc GR
B1 B 0.73568(16) 0.67563(16) 0.77716(12) 0.0214(5) Uani 1 1 d .
H1A H 0.7978(13) 0.6709(14) 0.8153(12) 0.033(6) Uiso 1 1 d .
H1B H 0.6781(14) 0.6939(14) 0.8142(12) 0.036(6) Uiso 1 1 d .
H1C H 0.7509(14) 0.7245(14) 0.7309(13) 0.039(6) Uiso 1 1 d .

loop_
_atom_site_aniso_label
_atom_site_aniso_U_11
_atom_site_aniso_U_22
_atom_site_aniso_U_33
_atom_site_aniso_U_23
_atom_site_aniso_U_13
_atom_site_aniso_U_12
N001 0.0197(9) 0.0111(9) 0.0131(8) 0.0014(7) -0.0006(6) -0.0013(7)
C1 0.0157(10) 0.0205(11) 0.0145(10) 0.0002(8) -0.0004(7) 0.0015(8)
C2 0.0288(12) 0.0187(12) 0.0159(10) 0.0023(9) 0.0001(8) -0.0022(9)
C3 0.0295(12) 0.0257(13) 0.0258(12) 0.0039(9) 0.0017(9) -0.0077(10)
C4 0.0306(12) 0.0191(12) 0.0242(11) 0.0004(9) -0.0015(9) -0.0084(9)
C5 0.0294(12) 0.0107(11) 0.0178(10) -0.0026(8) -0.0037(8) -0.0026(8)
C6 0.0321(12) 0.0139(11) 0.0238(11) -0.0008(9) -0.0014(9) 0.0025(9)
C7 0.0361(13) 0.0192(12) 0.0210(11) 0.0029(9) -0.0039(9) 0.0007(9)
C8 0.0372(14) 0.0349(14) 0.0285(12) -0.0031(11) -0.0040(10) 0.0090(11)
C9 0.0375(13) 0.0274(13) 0.0179(10) 0.0045(9) 0.0019(9) -0.0026(10)
C10 0.0325(12) 0.0178(12) 0.0196(10) -0.0052(9) -0.0024(9) -0.0011(9)
C11 0.0255(11) 0.0106(10) 0.0115(9) -0.0013(8) -0.0002(7) -0.0021(8)
C12 0.0252(11) 0.0150(11) 0.0131(9) -0.0034(8) 0.0007(8) 0.0007(8)
C13 0.0268(11) 0.0236(12) 0.0169(10) 0.0001(9) 0.0034(8) -0.0056(9)
C14 0.0388(13) 0.0219(12) 0.0148(10) 0.0044(9) -0.0012(9) -0.0056(10)
C15 0.0321(12) 0.0204(12) 0.0186(11) 0.0030(9) -0.0069(9) 0.0019(9)
C16 0.0239(11) 0.0152(11) 0.0162(10) -0.0027(8) -0.0035(8) -0.0012(8)
C17 0.0223(11) 0.0223(12) 0.0202(10) 0.0019(9) -0.0032(8) 0.0005(9)
C18 0.0244(12) 0.0299(13) 0.0324(12) -0.0012(10) -0.0057(9) 0.0008(10)
C19 0.0300(12) 0.0292(13) 0.0314(12) -0.0023(10) 0.0005(9) 0.0040(10)
C20 0.0209(11) 0.0217(12) 0.0191(10) -0.0016(9) 0.0011(8) 0.0003(9)
C21 0.0263(13) 0.0414(14) 0.0294(12) -0.0100(11) 0.0006(9) 0.0066(11)
C22 0.0286(12) 0.0285(13) 0.0265(11) 0.0014(10) -0.0040(9) -0.0036(10)
B1 0.0295(14) 0.0208(14) 0.0139(11) -0.0029(10) -0.0012(10) -0.0004(11)

loop_
_atom_type_symbol
_atom_type_description
_atom_type_scat_dispersion_real
_atom_type_scat_dispersion_imag
_atom_type_scat_source
C C 0.0033 0.0016 'International Tables Vol C Tables 4.2.6.8 and 6.1.1.4'
H H 0.0000 0.0000 'International Tables Vol C Tables 4.2.6.8 and 6.1.1.4'
B B 0.0013 0.0007 'International Tables Vol C Tables 4.2.6.8 and 6.1.1.4'
N N 0.0061 0.0033 'International Tables Vol C Tables 4.2.6.8 and 6.1.1.4'

loop_
_geom_angle_atom_site_label_1
_geom_angle_atom_site_label_2
_geom_angle_atom_site_label_3
_geom_angle
C1 N001 C5 117.92(15)
C1 N001 C11 123.41(15)
C11 N001 C5 118.66(14)
N001 C1 C2 112.00(16)
N001 C1 B1 124.27(17)
C2 C1 B1 123.68(16)
C1 C2 C3 105.52(16)
C1 C2 C7 109.56(16)
C1 C2 C9 113.53(16)
C7 C2 C3 107.38(16)
C9 C2 C3 109.20(16)
C9 C2 C7 111.31(16)
C2 C3 H3A 109.7
C2 C3 H3B 109.7
H3A C3 H3B 108.2
C4 C3 C2 109.66(16)
C4 C3 H3A 109.7
C4 C3 H3B 109.7
C3 C4 H4A 109.7
C3 C4 H4B 109.7
H4A C4 H4B 108.2
C5 C4 C3 109.98(16)
C5 C4 H4A 109.7
C5 C4 H4B 109.7
N001 C5 C4 106.42(15)
N001 C5 C6 105.52(15)
C6 C5 C4 108.19(16)
C10 C5 N001 112.69(15)
C10 C5 C4 111.80(16)
C10 C5 C6 111.84(16)
C5 C6 H6A 109.5
C5 C6 H6B 109.5
C5 C6 C7 110.87(16)
H6A C6 H6B 108.1
C7 C6 H6A 109.5
C7 C6 H6B 109.5
C2 C7 H7 107.2
C6 C7 C2 108.83(16)
C6 C7 H7 107.2
C8 C7 C2 114.33(17)
C8 C7 C6 111.81(17)
C8 C7 H7 107.2
C7 C8 H8A 109.5
C7 C8 H8B 109.5
C7 C8 H8C 109.5
H8A C8 H8B 109.5
H8A C8 H8C 109.5
H8B C8 H8C 109.5
C2 C9 H9A 109.5
C2 C9 H9B 109.5
C2 C9 H9C 109.5
H9A C9 H9B 109.5
H9A C9 H9C 109.5
H9B C9 H9C 109.5
C5 C10 H10A 109.5
C5 C10 H10B 109.5
C5 C10 H10C 109.5
H10A C10 H10B 109.5
H10A C10 H10C 109.5
H10B C10 H10C 109.5
C12 C11 N001 118.64(16)
C16 C11 N001 118.84(16)
C16 C11 C12 122.42(17)
C11 C12 C20 123.30(16)
C13 C12 C11 117.39(17)
C13 C12 C20 119.29(17)
C12 C13 H13 119.2
C14 C13 C12 121.55(18)
C14 C13 H13 119.2
C13 C14 H14 120.2
C15 C14 C13 119.52(18)
C15 C14 H14 120.2
C14 C15 H15 119.1
C14 C15 C16 121.79(18)
C16 C15 H15 119.1
C11 C16 C17 123.69(17)
C15 C16 C11 117.07(17)
C15 C16 C17 119.19(17)
C16 C17 H17 107.8
C16 C17 C18 112.22(16)
C16 C17 C19 110.71(16)
C18 C17 H17 107.8
C19 C17 H17 107.8
C19 C17 C18 110.30(17)
C17 C18 H18A 109.5
C17 C18 H18B 109.5
C17 C18 H18C 109.5
H18A C18 H18B 109.5
H18A C18 H18C 109.5
H18B C18 H18C 109.5
C17 C19 H19A 109.5
C17 C19 H19B 109.5
C17 C19 H19C 109.5
H19A C19 H19B 109.5
H19A C19 H19C 109.5
H19B C19 H19C 109.5
C12 C20 H20 107.8
C12 C20 C21 111.86(15)
C12 C20 C22 110.48(16)
C21 C20 H20 107.8
C21 C20 C22 110.82(17)
C22 C20 H20 107.8
C20 C21 H21A 109.5
C20 C21 H21B 109.5
C20 C21 H21C 109.5
H21A C21 H21B 109.5
H21A C21 H21C 109.5
H21B C21 H21C 109.5
C20 C22 H22A 109.5
C20 C22 H22B 109.5
C20 C22 H22C 109.5
H22A C22 H22B 109.5
H22A C22 H22C 109.5
H22B C22 H22C 109.5
C1 B1 H1A 107.9(11)
C1 B1 H1B 107.3(11)
C1 B1 H1C 111.8(11)
H1A B1 H1B 107.9(15)
H1A B1 H1C 107.3(15)
H1B B1 H1C 114.4(15)

loop_
_geom_bond_atom_site_label_1
_geom_bond_atom_site_label_2
_geom_bond_distance
N001 C1 1.315(2)
N001 C5 1.515(2)
N001 C11 1.459(2)
C1 C2 1.519(3)
C1 B1 1.585(3)
C2 C3 1.556(3)
C2 C7 1.553(3)
C2 C9 1.527(3)
C3 H3A 0.9700
C3 H3B 0.9700
C3 C4 1.540(3)
C4 H4A 0.9700
C4 H4B 0.9700
C4 C5 1.538(3)
C5 C6 1.521(3)
C5 C10 1.513(3)
C6 H6A 0.9700
C6 H6B 0.9700
C6 C7 1.543(3)
C7 H7 0.9800
C7 C8 1.519(3)
C8 H8A 0.9600
C8 H8B 0.9600
C8 H8C 0.9600
C9 H9A 0.9600
C9 H9B 0.9600
C9 H9C 0.9600
C10 H10A 0.9600
C10 H10B 0.9600
C10 H10C 0.9600
C11 C12 1.402(3)
C11 C16 1.401(3)
C12 C13 1.395(3)
C12 C20 1.520(3)
C13 H13 0.9300
C13 C14 1.381(3)
C14 H14 0.9300
C14 C15 1.381(3)
C15 H15 0.9300
C15 C16 1.397(3)
C16 C17 1.520(3)
C17 H17 0.9800
C17 C18 1.535(3)
C17 C19 1.533(3)
C18 H18A 0.9600
C18 H18B 0.9600
C18 H18C 0.9600
C19 H19A 0.9600
C19 H19B 0.9600
C19 H19C 0.9600
C20 H20 0.9800
C20 C21 1.528(3)
C20 C22 1.532(3)
C21 H21A 0.9600
C21 H21B 0.9600
C21 H21C 0.9600
C22 H22A 0.9600
C22 H22B 0.9600
C22 H22C 0.9600
B1 H1A 1.16(2)
B1 H1B 1.12(2)
B1 H1C 1.13(2)

loop_
_geom_torsion_atom_site_label_1
_geom_torsion_atom_site_label_2
_geom_torsion_atom_site_label_3
_geom_torsion_atom_site_label_4
_geom_torsion
N001 C1 C2 C3 -56.8(2)
N001 C1 C2 C7 58.5(2)
N001 C1 C2 C9 -176.39(16)
N001 C5 C6 C7 58.9(2)
N001 C11 C12 C13 170.86(16)
N001 C11 C12 C20 -10.8(3)
N001 C11 C16 C15 -171.13(16)
N001 C11 C16 C17 11.3(3)
C1 N001 C5 C4 59.6(2)
C1 N001 C5 C6 -55.2(2)
C1 N001 C5 C10 -177.50(16)
C1 N001 C11 C12 89.3(2)
C1 N001 C11 C16 -94.2(2)
C1 C2 C3 C4 61.6(2)
C1 C2 C7 C6 -49.1(2)
C1 C2 C7 C8 76.7(2)
C2 C3 C4 C5 -7.9(2)
C3 C2 C7 C6 65.0(2)
C3 C2 C7 C8 -169.21(17)
C3 C4 C5 N001 -48.4(2)
C3 C4 C5 C6 64.5(2)
C3 C4 C5 C10 -171.87(17)
C4 C5 C6 C7 -54.6(2)
C5 N001 C1 C2 -3.9(2)
C5 N001 C1 B1 178.67(17)
C5 N001 C11 C12 -89.8(2)
C5 N001 C11 C16 86.7(2)
C5 C6 C7 C2 -8.9(2)
C5 C6 C7 C8 -136.17(18)
C7 C2 C3 C4 -55.2(2)
C9 C2 C3 C4 -176.00(17)
C9 C2 C7 C6 -175.54(17)
C9 C2 C7 C8 -49.7(2)
C10 C5 C6 C7 -178.21(17)
C11 N001 C1 C2 177.00(16)
C11 N001 C1 B1 -0.4(3)
C11 N001 C5 C4 -121.23(17)
C11 N001 C5 C6 123.97(17)
C11 N001 C5 C10 1.6(2)
C11 C12 C13 C14 1.7(3)
C11 C12 C20 C21 120.7(2)
C11 C12 C20 C22 -115.4(2)
C11 C16 C17 C18 -121.3(2)
C11 C16 C17 C19 115.0(2)
C12 C11 C16 C15 5.3(3)
C12 C11 C16 C17 -172.31(17)
C12 C13 C14 C15 2.2(3)
C13 C12 C20 C21 -61.0(2)
C13 C12 C20 C22 62.9(2)
C13 C14 C15 C16 -2.4(3)
C14 C15 C16 C11 -1.2(3)
C14 C15 C16 C17 176.52(18)
C15 C16 C17 C18 61.2(2)
C15 C16 C17 C19 -62.6(2)
C16 C11 C12 C13 -5.5(3)
C16 C11 C12 C20 172.79(17)
C20 C12 C13 C14 -176.68(18)
B1 C1 C2 C3 120.62(19)
B1 C1 C2 C7 -124.06(19)
B1 C1 C2 C9 1.1(3)
